data_1573019
loop_
_publ_author_name
'Ren, Qiqiong'
'Zhou, Guojun'
'Mao, Yilin'
'Zhang, Nan'
'Zhang, Jian'
'Zhang, Xian-Ming'

_publ_section_title
;
 Optical activity levels of metal centers controlling multi-mode emissions
 in low-dimensional hybrid metal halides for anti-counterfeiting and
 information encryption.
;
_journal_issue 40
_journal_name_full 'Chemical science'
_journal_page_first 16536
_journal_page_last 16545
_journal_paper_doi 10.1039/d4sc05041j
_journal_volume 15
_journal_year 2024
_chemical_formula_moiety 'Cd Cl4, 2(C17 H15 N P)'
_chemical_formula_sum 'C34 H30 Cd Cl4 N2 P2'
_chemical_formula_weight 782.74
_space_group_crystal_system monoclinic
_space_group_IT_number 15
_space_group_name_Hall '-C 2yc'
_space_group_name_H-M_alt 'C 1 2/c 1'
_atom_sites_solution_hydrogens geom
_atom_sites_solution_primary dual
_audit_creation_date 2023-12-22
_audit_creation_method
;
Olex2 1.5
(compiled 2023.08.24 svn.re1ec1418 for OlexSys, GUI svn.r6817)
;
_audit_update_record
;
2023-12-22 deposited with the CCDC.	2024-09-16 downloaded from the CCDC.
;
_cell_angle_alpha 90
_cell_angle_beta 96.244(3)
_cell_angle_gamma 90
_cell_formula_units_Z 4
_cell_length_a 16.4372(6)
_cell_length_b 8.2217(3)
_cell_length_c 26.8461(9)
_cell_measurement_reflns_used 10047
_cell_measurement_temperature 268.55(10)
_cell_measurement_theta_max 30.5700
_cell_measurement_theta_min 2.5260
_cell_volume 3606.5(2)
_computing_cell_refinement 'CrysAlisPro 1.171.42.72a (Rigaku OD, 2022)'
_computing_data_collection 'CrysAlisPro 1.171.42.72a (Rigaku OD, 2022)'
_computing_data_reduction 'CrysAlisPro 1.171.42.72a (Rigaku OD, 2022)'
_computing_molecular_graphics 'Olex2 1.5 (Dolomanov et al., 2009)'
_computing_publication_material 'Olex2 1.5 (Dolomanov et al., 2009)'
_computing_structure_refinement 'SHELXL 2018/3 (Sheldrick, 2015)'
_computing_structure_solution 'SHELXT 2018/2 (Sheldrick, 2018)'
_diffrn_ambient_environment N~2~
_diffrn_ambient_temperature 268.55(10)
_diffrn_detector 'Hybrid Pixel Array Detector'
_diffrn_detector_area_resol_mean 10.0000
_diffrn_detector_type HyPix
_diffrn_measured_fraction_theta_full 0.999
_diffrn_measured_fraction_theta_max 0.812
_diffrn_measurement_details
;
List of Runs (angles in degrees, time in seconds):

  # Type    Start    End  Width  t~exp~   \w     \q     \k     \f   Frames
#--------------------------------------------------------------------------
  1  \w    -20.00  58.00   0.50    0.39    --   -7.06  39.00  36.00  156
  2  \w     -8.00  24.00   0.50    0.39    --    3.47 -99.00-120.00   64
  3  \w      3.00  36.00   0.50    0.39    --    3.47 -99.00-150.00   66
  4  \w     -2.00  35.00   0.50    0.39    --    3.47 -99.00-180.00   74
  5  \w    -80.00   6.00   0.50    0.39    --   -7.06 -39.00-117.00  172
;
_diffrn_measurement_device 'four-circle diffractometer'
_diffrn_measurement_device_type 'XtaLAB Synergy R, DW system, HyPix'
_diffrn_measurement_method '\w scans'
_diffrn_orient_matrix_type 'CrysAlisPro convention (1999,Acta A55,543-557)'
_diffrn_orient_matrix_UB_11 0.0276123000
_diffrn_orient_matrix_UB_12 -0.0329847000
_diffrn_orient_matrix_UB_13 -0.0158825000
_diffrn_orient_matrix_UB_21 -0.0256449000
_diffrn_orient_matrix_UB_22 0.0272063000
_diffrn_orient_matrix_UB_23 -0.0213201000
_diffrn_orient_matrix_UB_31 0.0214825000
_diffrn_orient_matrix_UB_32 0.0749277000
_diffrn_orient_matrix_UB_33 0.0007637000
_diffrn_radiation_monochromator mirror
_diffrn_radiation_probe x-ray
_diffrn_radiation_type 'Mo K\a'
_diffrn_radiation_wavelength 0.71073
_diffrn_reflns_av_R_equivalents 0.0527
_diffrn_reflns_av_unetI/netI 0.0393
_diffrn_reflns_Laue_measured_fraction_full 0.999
_diffrn_reflns_Laue_measured_fraction_max 0.812
_diffrn_reflns_limit_h_max 19
_diffrn_reflns_limit_h_min -20
_diffrn_reflns_limit_k_max 11
_diffrn_reflns_limit_k_min -9
_diffrn_reflns_limit_l_max 36
_diffrn_reflns_limit_l_min -33
_diffrn_reflns_number 16589
_diffrn_reflns_point_group_measured_fraction_full 0.999
_diffrn_reflns_point_group_measured_fraction_max 0.812
_diffrn_reflns_theta_full 25.242
_diffrn_reflns_theta_max 30.728
_diffrn_reflns_theta_min 2.493
_diffrn_source 'Rotating-anode X-ray tube'
_diffrn_source_type 'Rigaku (Mo) X-ray Source'
_exptl_absorpt_coefficient_mu 1.016
_exptl_absorpt_correction_T_max 1.00000
_exptl_absorpt_correction_T_min 0.39884
_exptl_absorpt_correction_type multi-scan
_exptl_absorpt_process_details
;
CrysAlisPro 1.171.42.72a (Rigaku Oxford Diffraction, 2022)
Empirical absorption correction using spherical harmonics,
implemented in SCALE3 ABSPACK scaling algorithm.
;
_exptl_crystal_colour 'metallic dark white'
_exptl_crystal_colour_lustre metallic
_exptl_crystal_colour_modifier dark
_exptl_crystal_colour_primary white
_exptl_crystal_density_diffrn 1.442
_exptl_crystal_description block
_exptl_crystal_F_000 1576
_exptl_crystal_preparation 298
_exptl_crystal_size_max 0.6
_exptl_crystal_size_mid 0.6
_exptl_crystal_size_min 0.6
_refine_diff_density_max 0.435
_refine_diff_density_min -0.536
_refine_diff_density_rms 0.073
_refine_ls_extinction_method none
_refine_ls_goodness_of_fit_ref 1.033
_refine_ls_hydrogen_treatment constr
_refine_ls_matrix_type full
_refine_ls_number_parameters 195
_refine_ls_number_reflns 4560
_refine_ls_number_restraints 0
_refine_ls_restrained_S_all 1.033
_refine_ls_R_factor_all 0.0509
_refine_ls_R_factor_gt 0.0367
_refine_ls_shift/su_max 0.001
_refine_ls_shift/su_mean 0.000
_refine_ls_structure_factor_coef Fsqd
_refine_ls_weighting_details 'w=1/[\s^2^(Fo^2^)+(0.0410P)^2^+3.7346P] where P=(Fo^2^+2Fc^2^)/3'
_refine_ls_weighting_scheme calc
_refine_ls_wR_factor_gt 0.0895
_refine_ls_wR_factor_ref 0.0982
_reflns_Friedel_coverage 0.000
_reflns_number_gt 3667
_reflns_number_total 4560
_reflns_threshold_expression 'I > 2\s(I)'
_cod_data_source_file d4sc05041j2.cif
_cod_data_source_block renqiqiong-01-01_auto
_cod_database_code 1573019
_shelx_shelxl_version_number 2018/3
_chemical_oxdiff_formula CHNPCdCl
_shelx_space_group_comment
;
The symmetry employed for this shelxl refinement is uniquely defined
by the following loop, which should always be used as a source of
symmetry information in preference to the above space-group names.
They are only intended as comments.
;
_shelx_estimated_absorpt_t_max 0.581
_shelx_estimated_absorpt_t_min 0.581
_olex2_refinement_description
;
1. Fixed Uiso
 At 1.2 times of:
  All C(H) groups, All N(H) groups
2.a Aromatic/amide H refined with riding coordinates:
 N1(H1), C7(H7), C4(H4), C11(H11), C1(H1A), C2(H2), C8(H8), C3(H3), C9(H9),
 C10(H10), C17(H17), C16(H16), C15(H15), C13(H13), C14(H14)
;
_olex2_submission_special_instructions 'No special instructions were received'
_oxdiff_exptl_absorpt_empirical_details
;
Empirical correction (ABSPACK) includes:
- Absorption correction using spherical harmonics
- Frame scaling
;
_oxdiff_exptl_absorpt_empirical_full_max 2.575
_oxdiff_exptl_absorpt_empirical_full_min 0.490

loop_
_space_group_symop_operation_xyz
'x, y, z'
'-x, y, -z+1/2'
'x+1/2, y+1/2, z'
'-x+1/2, y+1/2, -z+1/2'
'-x, -y, -z'
'x, -y, z-1/2'
'-x+1/2, -y+1/2, -z'
'x+1/2, -y+1/2, z-1/2'

loop_
_atom_site_label
_atom_site_type_symbol
_atom_site_fract_x
_atom_site_fract_y
_atom_site_fract_z
_atom_site_U_iso_or_equiv
_atom_site_adp_type
_atom_site_occupancy
_atom_site_site_symmetry_order
_atom_site_calc_flag
_atom_site_refinement_flags_posn
_atom_site_refinement_flags_adp
_atom_site_refinement_flags_occupancy
_atom_site_disorder_assembly
_atom_site_disorder_group
Cd1 Cd 0.500000 0.90274(3) 0.750000 0.04448(10) Uani 1 2 d S T P . .
P1 P 0.42388(5) 0.37037(8) 0.57012(3) 0.04924(17) Uani 1 1 d . . . . .
Cl1 Cl 0.54063(5) 0.71688(9) 0.68421(3) 0.0627(2) Uani 1 1 d . . . . .
Cl2 Cl 0.61755(5) 1.06006(11) 0.78394(3) 0.0677(2) Uani 1 1 d . . . . .
N1 N 0.39226(13) 0.4805(3) 0.66358(9) 0.0489(5) Uani 1 1 d . . . . .
H1 H 0.440516 0.521328 0.664181 0.059 Uiso 1 1 calc R U . . .
C6 C 0.52853(16) 0.3643(3) 0.60057(10) 0.0450(6) Uani 1 1 d . . . . .
C5 C 0.36408(16) 0.3898(3) 0.62368(10) 0.0441(5) Uani 1 1 d . . . . .
C7 C 0.55453(18) 0.2881(3) 0.64556(11) 0.0542(6) Uani 1 1 d . . . . .
H7 H 0.516621 0.235220 0.663168 0.065 Uiso 1 1 calc R U . . .
C4 C 0.28585(19) 0.3294(4) 0.62351(14) 0.0645(8) Uani 1 1 d . . . . .
H4 H 0.263361 0.266926 0.596589 0.077 Uiso 1 1 calc R U . . .
C12 C 0.40086(18) 0.1594(3) 0.55148(10) 0.0519(6) Uani 1 1 d . . . . .
C11 C 0.5870(2) 0.4429(4) 0.57495(12) 0.0593(8) Uani 1 1 d . . . . .
H11 H 0.570816 0.496606 0.545029 0.071 Uiso 1 1 calc R U . . .
C1 C 0.3501(2) 0.5110(4) 0.70224(13) 0.0635(8) Uani 1 1 d . . . . .
H1A H 0.373402 0.573296 0.728984 0.076 Uiso 1 1 calc R U . . .
C2 C 0.2728(2) 0.4508(4) 0.70261(16) 0.0746(10) Uani 1 1 d . . . . .
H2 H 0.242797 0.470928 0.729408 0.089 Uiso 1 1 calc R U . . .
C8 C 0.6360(2) 0.2898(4) 0.66453(13) 0.0669(8) Uani 1 1 d . . . . .
H8 H 0.652704 0.239812 0.695009 0.080 Uiso 1 1 calc R U . . .
C3 C 0.2407(2) 0.3603(5) 0.66257(17) 0.0775(11) Uani 1 1 d . . . . .
H3 H 0.187786 0.319359 0.661745 0.093 Uiso 1 1 calc R U . . .
C9 C 0.6925(2) 0.3661(5) 0.63801(17) 0.0767(10) Uani 1 1 d . . . . .
H9 H 0.747597 0.366263 0.650467 0.092 Uiso 1 1 calc R U . . .
C10 C 0.6679(2) 0.4414(4) 0.59354(15) 0.0736(10) Uani 1 1 d . . . . .
H10 H 0.706329 0.491907 0.575789 0.088 Uiso 1 1 calc R U . . .
C17 C 0.4133(3) 0.0274(4) 0.58279(13) 0.0857(12) Uani 1 1 d . . . . .
H17 H 0.433617 0.042785 0.616147 0.103 Uiso 1 1 calc R U . . .
C16 C 0.3957(3) -0.1287(4) 0.56511(16) 0.0905(13) Uani 1 1 d . . . . .
H16 H 0.404633 -0.216689 0.586799 0.109 Uiso 1 1 calc R U . . .
C15 C 0.3663(3) -0.1545(5) 0.51770(16) 0.0887(12) Uani 1 1 d . . . . .
H15 H 0.354283 -0.259508 0.506345 0.106 Uiso 1 1 calc R U . . .
C13 C 0.3715(3) 0.1311(5) 0.50302(16) 0.1067(18) Uani 1 1 d . . . . .
H13 H 0.362845 0.217769 0.480823 0.128 Uiso 1 1 calc R U . . .
C14 C 0.3542(4) -0.0272(6) 0.48625(18) 0.140(3) Uani 1 1 d . . . . .
H14 H 0.334072 -0.044884 0.452959 0.168 Uiso 1 1 calc R U . . .

loop_
_atom_site_aniso_label
_atom_site_aniso_U_11
_atom_site_aniso_U_22
_atom_site_aniso_U_33
_atom_site_aniso_U_23
_atom_site_aniso_U_13
_atom_site_aniso_U_12
Cd1 0.04381(16) 0.04231(15) 0.04778(17) 0.000 0.00702(11) 0.000
P1 0.0602(4) 0.0436(3) 0.0432(4) 0.0042(3) 0.0024(3) -0.0055(3)
Cl1 0.0568(4) 0.0610(4) 0.0744(5) -0.0262(3) 0.0253(4) -0.0164(3)
Cl2 0.0550(4) 0.0890(5) 0.0603(5) -0.0233(4) 0.0115(3) -0.0209(4)
N1 0.0413(12) 0.0488(12) 0.0570(14) -0.0041(10) 0.0079(10) -0.0056(9)
C6 0.0498(15) 0.0407(12) 0.0462(14) -0.0060(10) 0.0126(11) -0.0064(10)
C5 0.0411(13) 0.0382(12) 0.0523(15) 0.0036(10) 0.0018(11) -0.0014(9)
C7 0.0492(16) 0.0544(15) 0.0602(17) 0.0066(12) 0.0116(13) 0.0018(11)
C4 0.0484(17) 0.0599(17) 0.083(2) 0.0012(15) -0.0032(15) -0.0109(13)
C12 0.0609(17) 0.0495(14) 0.0446(15) -0.0057(11) 0.0022(12) -0.0052(12)
C11 0.074(2) 0.0548(15) 0.0517(17) -0.0056(12) 0.0205(15) -0.0208(14)
C1 0.062(2) 0.0654(18) 0.066(2) -0.0069(14) 0.0200(15) 0.0056(14)
C2 0.061(2) 0.071(2) 0.097(3) 0.0109(19) 0.0330(19) 0.0160(16)
C8 0.061(2) 0.0701(19) 0.069(2) 0.0002(15) 0.0023(15) 0.0103(15)
C3 0.0395(16) 0.078(2) 0.117(3) 0.017(2) 0.0170(18) -0.0010(15)
C9 0.0499(19) 0.086(2) 0.095(3) -0.023(2) 0.0078(18) -0.0058(16)
C10 0.063(2) 0.077(2) 0.085(3) -0.0140(18) 0.0244(18) -0.0279(16)
C17 0.152(4) 0.0519(18) 0.0494(18) -0.0026(14) -0.008(2) -0.013(2)
C16 0.146(4) 0.0462(17) 0.076(3) -0.0048(16) 0.000(3) -0.010(2)
C15 0.124(4) 0.059(2) 0.082(3) -0.0270(19) 0.008(2) -0.012(2)
C13 0.173(5) 0.067(2) 0.067(2) 0.0041(18) -0.047(3) -0.018(3)
C14 0.240(7) 0.086(3) 0.077(3) -0.019(2) -0.057(4) -0.031(4)

loop_
_atom_type_symbol
_atom_type_description
_atom_type_scat_dispersion_real
_atom_type_scat_dispersion_imag
_atom_type_scat_source
C C 0.0033 0.0016 'International Tables Vol C Tables 4.2.6.8 and 6.1.1.4'
H H 0.0000 0.0000 'International Tables Vol C Tables 4.2.6.8 and 6.1.1.4'
Cd Cd -0.8075 1.2024 'International Tables Vol C Tables 4.2.6.8 and 6.1.1.4'
Cl Cl 0.1484 0.1585 'International Tables Vol C Tables 4.2.6.8 and 6.1.1.4'
N N 0.0061 0.0033 'International Tables Vol C Tables 4.2.6.8 and 6.1.1.4'
P P 0.1023 0.0942 'International Tables Vol C Tables 4.2.6.8 and 6.1.1.4'

loop_
_geom_angle_atom_site_label_1
_geom_angle_atom_site_label_2
_geom_angle_atom_site_label_3
_geom_angle
_geom_angle_site_symmetry_1
_geom_angle_site_symmetry_3
_geom_angle_publ_flag
Cl1 Cd1 Cl1 103.97(4) 2_656 . ?
Cl2 Cd1 Cl1 109.37(3) . . ?
Cl2 Cd1 Cl1 109.37(3) 2_656 2_656 ?
Cl2 Cd1 Cl1 109.08(3) . 2_656 ?
Cl2 Cd1 Cl1 109.08(3) 2_656 . ?
Cl2 Cd1 Cl2 115.37(5) . 2_656 ?
C6 P1 C5 102.17(12) . . ?
C6 P1 C12 104.68(13) . . ?
C12 P1 C5 100.60(12) . . ?
C5 N1 H1 117.9 . . ?
C1 N1 H1 117.9 . . ?
C1 N1 C5 124.1(3) . . ?
C7 C6 P1 126.1(2) . . ?
C7 C6 C11 118.3(3) . . ?
C11 C6 P1 115.6(2) . . ?
N1 C5 P1 120.32(19) . . ?
N1 C5 C4 116.3(3) . . ?
C4 C5 P1 123.1(2) . . ?
C6 C7 H7 119.6 . . ?
C8 C7 C6 120.8(3) . . ?
C8 C7 H7 119.6 . . ?
C5 C4 H4 119.6 . . ?
C3 C4 C5 120.9(3) . . ?
C3 C4 H4 119.6 . . ?
C17 C12 P1 124.6(2) . . ?
C13 C12 P1 117.7(3) . . ?
C13 C12 C17 117.6(3) . . ?
C6 C11 H11 119.7 . . ?
C10 C11 C6 120.6(3) . . ?
C10 C11 H11 119.7 . . ?
N1 C1 H1A 120.0 . . ?
N1 C1 C2 120.1(3) . . ?
C2 C1 H1A 120.0 . . ?
C1 C2 H2 120.9 . . ?
C1 C2 C3 118.2(3) . . ?
C3 C2 H2 120.9 . . ?
C7 C8 H8 120.2 . . ?
C7 C8 C9 119.6(3) . . ?
C9 C8 H8 120.2 . . ?
C4 C3 H3 119.8 . . ?
C2 C3 C4 120.5(3) . . ?
C2 C3 H3 119.8 . . ?
C8 C9 H9 119.9 . . ?
C10 C9 C8 120.2(3) . . ?
C10 C9 H9 119.9 . . ?
C11 C10 H10 119.8 . . ?
C9 C10 C11 120.5(3) . . ?
C9 C10 H10 119.8 . . ?
C12 C17 H17 119.7 . . ?
C12 C17 C16 120.7(3) . . ?
C16 C17 H17 119.7 . . ?
C17 C16 H16 119.5 . . ?
C15 C16 C17 121.0(4) . . ?
C15 C16 H16 119.5 . . ?
C16 C15 H15 120.3 . . ?
C16 C15 C14 119.4(4) . . ?
C14 C15 H15 120.3 . . ?
C12 C13 H13 119.7 . . ?
C12 C13 C14 120.5(4) . . ?
C14 C13 H13 119.7 . . ?
C15 C14 C13 120.7(4) . . ?
C15 C14 H14 119.6 . . ?
C13 C14 H14 119.6 . . ?

loop_
_geom_bond_atom_site_label_1
_geom_bond_atom_site_label_2
_geom_bond_distance
_geom_bond_site_symmetry_2
_geom_bond_publ_flag
Cd1 Cl1 2.4812(7) 2_656 ?
Cd1 Cl1 2.4813(7) . ?
Cd1 Cl2 2.4194(7) . ?
Cd1 Cl2 2.4195(7) 2_656 ?
P1 C6 1.823(3) . ?
P1 C5 1.835(3) . ?
P1 C12 1.833(3) . ?
N1 H1 0.8600 . ?
N1 C5 1.345(3) . ?
N1 C1 1.333(4) . ?
C6 C7 1.386(4) . ?
C6 C11 1.400(4) . ?
C5 C4 1.378(4) . ?
C7 H7 0.9300 . ?
C7 C8 1.379(4) . ?
C4 H4 0.9300 . ?
C4 C3 1.373(5) . ?
C12 C17 1.375(4) . ?
C12 C13 1.358(5) . ?
C11 H11 0.9300 . ?
C11 C10 1.368(5) . ?
C1 H1A 0.9300 . ?
C1 C2 1.365(5) . ?
C2 H2 0.9300 . ?
C2 C3 1.365(6) . ?
C8 H8 0.9300 . ?
C8 C9 1.382(5) . ?
C3 H3 0.9300 . ?
C9 H9 0.9300 . ?
C9 C10 1.366(6) . ?
C10 H10 0.9300 . ?
C17 H17 0.9300 . ?
C17 C16 1.388(5) . ?
C16 H16 0.9300 . ?
C16 C15 1.328(5) . ?
C15 H15 0.9300 . ?
C15 C14 1.346(6) . ?
C13 H13 0.9300 . ?
C13 C14 1.396(6) . ?
C14 H14 0.9300 . ?

loop_
_geom_torsion_atom_site_label_1
_geom_torsion_atom_site_label_2
_geom_torsion_atom_site_label_3
_geom_torsion_atom_site_label_4
_geom_torsion
_geom_torsion_site_symmetry_1
_geom_torsion_site_symmetry_2
_geom_torsion_site_symmetry_3
_geom_torsion_site_symmetry_4
_geom_torsion_publ_flag
P1 C6 C7 C8 179.0(2) . . . . ?
P1 C6 C11 C10 -177.8(2) . . . . ?
P1 C5 C4 C3 -173.7(3) . . . . ?
P1 C12 C17 C16 -178.6(4) . . . . ?
P1 C12 C13 C14 178.8(5) . . . . ?
N1 C5 C4 C3 -0.7(4) . . . . ?
N1 C1 C2 C3 -0.2(5) . . . . ?
C6 P1 C5 N1 36.9(2) . . . . ?
C6 P1 C5 C4 -150.3(2) . . . . ?
C6 P1 C12 C17 50.2(4) . . . . ?
C6 P1 C12 C13 -128.0(4) . . . . ?
C6 C7 C8 C9 -1.0(5) . . . . ?
C6 C11 C10 C9 -1.5(5) . . . . ?
C5 P1 C6 C7 37.4(3) . . . . ?
C5 P1 C6 C11 -143.6(2) . . . . ?
C5 P1 C12 C17 -55.5(3) . . . . ?
C5 P1 C12 C13 126.3(4) . . . . ?
C5 N1 C1 C2 -1.0(5) . . . . ?
C5 C4 C3 C2 -0.5(5) . . . . ?
C7 C6 C11 C10 1.2(4) . . . . ?
C7 C8 C9 C10 0.8(5) . . . . ?
C12 P1 C6 C7 -67.1(3) . . . . ?
C12 P1 C6 C11 111.9(2) . . . . ?
C12 P1 C5 N1 144.6(2) . . . . ?
C12 P1 C5 C4 -42.6(3) . . . . ?
C12 C17 C16 C15 -0.2(8) . . . . ?
C12 C13 C14 C15 -0.1(10) . . . . ?
C11 C6 C7 C8 0.0(4) . . . . ?
C1 N1 C5 P1 174.7(2) . . . . ?
C1 N1 C5 C4 1.4(4) . . . . ?
C1 C2 C3 C4 0.9(6) . . . . ?
C8 C9 C10 C11 0.4(6) . . . . ?
C17 C12 C13 C14 0.5(8) . . . . ?
C17 C16 C15 C14 0.6(8) . . . . ?
C16 C15 C14 C13 -0.5(10) . . . . ?
C13 C12 C17 C16 -0.4(7) . . . . ?
